data_9003569
loop_
_publ_author_name
'Crichton, W. A.'
'Parise, J. B.'
'Antao, S. M.'
'Grzechnik, A.'

_publ_section_title
;Evidence for monazite-, barite-, and AgMnO4 (distorted barite)-type
 structures of CaSO4 at high pressure and temperature Sample: P = 21 GPa, T =
 1450 K
;
_journal_name_full 'American Mineralogist'
_journal_page_first 22
_journal_page_last 27
_journal_paper_doi 10.2138/am.2005.1654
_journal_volume 90
_journal_year 2005
_chemical_formula_structural CaSO4
_chemical_formula_sum 'Ca O4 S'
_space_group_IT_number 62
_symmetry_space_group_name_Hall '-P 2c 2ab'
_symmetry_space_group_name_H-M 'P b n m'
_cell_angle_alpha 90
_cell_angle_beta 90
_cell_angle_gamma 90
_cell_length_a 6.3365
_cell_length_b 7.5347
_cell_length_c 4.9532
_cell_formula_units_Z 4
_cell_volume 236.484
_database_code_amcsd 0003662
_diffrn_ambient_pressure 2.1e+07
_diffrn_ambient_temperature 1450
_exptl_crystal_density_diffrn 3.824
_cod_original_formula_sum 'Ca S O4'
_cod_database_code 9003569
_amcsd_formula_title CaSO4

loop_
_space_group_symop_operation_xyz
x,y,z
x,y,1/2-z
-x,-y,1/2+z
1/2+x,1/2-y,1/2+z
1/2-x,1/2+y,1/2-z
1/2-x,1/2+y,z
1/2+x,1/2-y,-z
-x,-y,-z

loop_
_atom_site_label
_atom_site_fract_x
_atom_site_fract_y
_atom_site_fract_z
_atom_site_U_iso_or_equiv
Ca 0.16960 0.18120 0.25000 0.02980
S 0.81660 0.56060 0.25000 0.04520
O1 0.56750 0.88980 0.25000 0.03340
O2 0.53410 0.21410 0.25000 0.03340
O3 0.31930 0.42870 0.98230 0.03340

loop_
_cod_related_entry_id
_cod_related_entry_database
_cod_related_entry_code
1 AMCSD 0003662
